data_4337212
loop_
_publ_author_name
'Han, Jing'
'Nishihara, Sadafumi'
'Inoue, Katsuya'
'Kurmoo, Mohamedally'

_publ_section_title
;
 On the Nature of the Structural and Magnetic Phase Transitions in the
 Layered Perovskite-Like (CH3NH3)2[Fe(II)Cl4].
;
_journal_issue 4
_journal_name_full 'Inorganic chemistry'
_journal_page_first 2068
_journal_page_last 2075
_journal_paper_doi 10.1021/ic402535u
_journal_volume 53
_journal_year 2014
_chemical_formula_sum 'C H6 Cl2 Fe0.5 N'
_chemical_formula_weight 130.89
_chemical_name_systematic
; 
 ? 
;
_space_group_IT_number 56
_symmetry_space_group_name_Hall '-P 2ab 2ac'
_symmetry_space_group_name_H-M 'P c c n'
_atom_sites_solution_hydrogens geom
_atom_sites_solution_primary direct
_atom_sites_solution_secondary difmap
_audit_creation_method SHELXL-97
_cell_angle_alpha 90.00
_cell_angle_beta 90.00
_cell_angle_gamma 90.00
_cell_formula_units_Z 8
_cell_length_a 7.192(2)
_cell_length_b 7.192(2)
_cell_length_c 19.094(9)
_cell_measurement_temperature 223(2)
_cell_volume 987.6(6)
_computing_structure_refinement 'SHELXL-97 (Sheldrick, 1997)'
_computing_structure_solution 'SHELXS-97 (Sheldrick, 1990)'
_diffrn_ambient_temperature 223(2)
_diffrn_measured_fraction_theta_full 0.930
_diffrn_measured_fraction_theta_max 0.930
_diffrn_radiation_monochromator graphite
_diffrn_radiation_source 'fine-focus sealed tube'
_diffrn_radiation_type MoK\a
_diffrn_radiation_wavelength 0.71073
_diffrn_reflns_av_R_equivalents 0.0432
_diffrn_reflns_av_sigmaI/netI 0.0415
_diffrn_reflns_limit_h_max 8
_diffrn_reflns_limit_h_min -9
_diffrn_reflns_limit_k_max 9
_diffrn_reflns_limit_k_min -9
_diffrn_reflns_limit_l_max 21
_diffrn_reflns_limit_l_min -24
_diffrn_reflns_number 5034
_diffrn_reflns_theta_full 28.74
_diffrn_reflns_theta_max 28.74
_diffrn_reflns_theta_min 2.13
_exptl_absorpt_coefficient_mu 2.540
_exptl_absorpt_correction_T_max 0.9510
_exptl_absorpt_correction_T_min 0.3110
_exptl_crystal_density_diffrn 1.760
_exptl_crystal_density_method 'not measured'
_exptl_crystal_F_000 528
_exptl_crystal_size_max 0.60
_exptl_crystal_size_mid 0.40
_exptl_crystal_size_min 0.02
_refine_diff_density_max 0.839
_refine_diff_density_min -0.519
_refine_diff_density_rms 0.117
_refine_ls_extinction_method none
_refine_ls_goodness_of_fit_ref 1.359
_refine_ls_hydrogen_treatment mixed
_refine_ls_matrix_type full
_refine_ls_number_parameters 46
_refine_ls_number_reflns 1201
_refine_ls_number_restraints 0
_refine_ls_restrained_S_all 1.359
_refine_ls_R_factor_all 0.0446
_refine_ls_R_factor_gt 0.0414
_refine_ls_shift/su_max 0.000
_refine_ls_shift/su_mean 0.000
_refine_ls_structure_factor_coef Fsqd
_refine_ls_weighting_details 'calc w=1/[\s^2^(Fo^2^)+(0.0306P)^2^+1.2864P] where P=(Fo^2^+2Fc^2^)/3'
_refine_ls_weighting_scheme calc
_refine_ls_wR_factor_gt 0.1157
_refine_ls_wR_factor_ref 0.1192
_reflns_number_gt 1118
_reflns_number_total 1201
_reflns_threshold_expression >2sigma(I)
_cod_data_source_file A-223K-2-Pccn.cif
_cod_data_source_block A-223K-2-Pccn
_cod_original_cell_volume 987.7(6)
_cod_original_sg_symbol_H-M '? P ccn'
_cod_original_formula_sum 'C H6 Cl2 Fe0.50 N'
_cod_database_code 4337212

loop_
_symmetry_equiv_pos_as_xyz
'x, y, z'
'-x+1/2, -y+1/2, z'
'x+1/2, -y, -z+1/2'
'-x, y+1/2, -z+1/2'
'-x, -y, -z'
'x-1/2, y-1/2, -z'
'-x-1/2, y, z-1/2'
'x, -y-1/2, z-1/2'

loop_
_atom_site_label
_atom_site_type_symbol
_atom_site_fract_x
_atom_site_fract_y
_atom_site_fract_z
_atom_site_U_iso_or_equiv
_atom_site_adp_type
_atom_site_occupancy
_atom_site_symmetry_multiplicity
_atom_site_calc_flag
_atom_site_refinement_flags
Fe1 Fe 0.0000 0.0000 0.0000 0.0179(2) Uani 1 2 d S
Cl1 Cl 0.02237(11) 0.02295(12) 0.12557(4) 0.0314(2) Uani 1 1 d .
Cl2 Cl 0.2500 -0.2500 0.00031(5) 0.0277(3) Uani 1 2 d S
Cl3 Cl -0.2500 -0.2500 0.01356(6) 0.0251(3) Uani 1 2 d S
N1 N -0.0109(4) -0.0115(4) 0.38627(17) 0.0323(7) Uani 1 1 d .
H1 H 0.0630 0.0640 0.4116 0.048 Uiso 1 1 calc R
H1A H 0.0155 -0.1307 0.3965 0.048 Uiso 1 1 calc R
H1B H -0.1307 0.0121 0.3967 0.048 Uiso 1 1 calc R
C1 C 0.0207(6) 0.0214(6) 0.3120(2) 0.0497(10) Uani 1 1 d .
H1C H 0.0074 0.1530 0.3020 0.075 Uiso 1 1 calc R
H1D H -0.0695 -0.0482 0.2848 0.075 Uiso 1 1 calc R
H1E H 0.1452 -0.0188 0.2996 0.075 Uiso 1 1 calc R

loop_
_atom_site_aniso_label
_atom_site_aniso_U_11
_atom_site_aniso_U_22
_atom_site_aniso_U_33
_atom_site_aniso_U_23
_atom_site_aniso_U_13
_atom_site_aniso_U_12
Fe1 0.0154(3) 0.0146(4) 0.0237(4) -0.00003(17) -0.00005(18) 0.00094(19)
Cl1 0.0355(4) 0.0340(4) 0.0245(4) 0.0001(3) 0.0004(3) -0.0033(3)
Cl2 0.0177(5) 0.0168(6) 0.0486(7) 0.000 0.000 0.0051(4)
Cl3 0.0193(5) 0.0186(5) 0.0373(5) 0.000 0.000 -0.0046(3)
N1 0.0337(16) 0.0333(17) 0.0299(16) -0.0018(10) -0.0014(10) -0.0036(10)
C1 0.061(3) 0.055(3) 0.033(2) 0.0064(16) 0.0052(17) -0.0031(19)

loop_
_atom_type_symbol
_atom_type_description
_atom_type_scat_dispersion_real
_atom_type_scat_dispersion_imag
_atom_type_scat_source
C C 0.0033 0.0016 'International Tables Vol C Tables 4.2.6.8 and 6.1.1.4'
H H 0.0000 0.0000 'International Tables Vol C Tables 4.2.6.8 and 6.1.1.4'
N N 0.0061 0.0033 'International Tables Vol C Tables 4.2.6.8 and 6.1.1.4'
Cl Cl 0.1484 0.1585 'International Tables Vol C Tables 4.2.6.8 and 6.1.1.4'
Fe Fe 0.3463 0.8444 'International Tables Vol C Tables 4.2.6.8 and 6.1.1.4'

loop_
_geom_angle_atom_site_label_1
_geom_angle_atom_site_label_2
_geom_angle_atom_site_label_3
_geom_angle
_geom_angle_site_symmetry_1
_geom_angle_site_symmetry_3
Cl1 Fe1 Cl1 179.999(3) 5 .
Cl1 Fe1 Cl2 89.94(3) 5 5
Cl1 Fe1 Cl2 90.06(3) . 5
Cl1 Fe1 Cl2 90.06(3) 5 .
Cl1 Fe1 Cl2 89.94(3) . .
Cl2 Fe1 Cl2 180.0 5 .
Cl1 Fe1 Cl3 89.68(3) 5 5
Cl1 Fe1 Cl3 90.32(3) . 5
Cl2 Fe1 Cl3 89.99(3) 5 5
Cl2 Fe1 Cl3 90.01(3) . 5
Cl1 Fe1 Cl3 90.32(3) 5 .
Cl1 Fe1 Cl3 89.68(3) . .
Cl2 Fe1 Cl3 90.01(3) 5 .
Cl2 Fe1 Cl3 89.99(3) . .
Cl3 Fe1 Cl3 180.0 5 .
Fe1 Cl2 Fe1 179.74(5) 2_545 .
Fe1 Cl3 Fe1 168.37(5) 2_445 .

loop_
_geom_bond_atom_site_label_1
_geom_bond_atom_site_label_2
_geom_bond_distance
_geom_bond_site_symmetry_2
Fe1 Cl1 2.4086(13) 5
Fe1 Cl1 2.4086(13) .
Fe1 Cl2 2.5429(6) 5
Fe1 Cl2 2.5429(6) .
Fe1 Cl3 2.5560(6) 5
Fe1 Cl3 2.5560(6) .
Cl2 Fe1 2.5429(6) 2_545
Cl3 Fe1 2.5560(6) 2_445
N1 C1 1.456(5) .

loop_
_geom_torsion_atom_site_label_1
_geom_torsion_atom_site_label_2
_geom_torsion_atom_site_label_3
_geom_torsion_atom_site_label_4
_geom_torsion
_geom_torsion_site_symmetry_1
_geom_torsion_site_symmetry_4
Cl1 Fe1 Cl2 Fe1 5.49(2) 5 2_545
Cl1 Fe1 Cl2 Fe1 -174.51(2) . 2_545
Cl2 Fe1 Cl2 Fe1 0(80) 5 2_545
Cl3 Fe1 Cl2 Fe1 -84.19(2) 5 2_545
Cl3 Fe1 Cl2 Fe1 95.81(2) . 2_545
Cl1 Fe1 Cl3 Fe1 -0.071(19) 5 2_445
Cl1 Fe1 Cl3 Fe1 179.930(19) . 2_445
Cl2 Fe1 Cl3 Fe1 89.87(2) 5 2_445
Cl2 Fe1 Cl3 Fe1 -90.13(2) . 2_445
Cl3 Fe1 Cl3 Fe1 180.000(3) 5 2_445
